data_7117870
loop_
_publ_author_name
'Majewski, Marcin A.'
'Lis, Tadeusz'
'Cybi\'nska, Joanna'
'St\;epie\'n, Marcin'

_publ_section_title
;
 Chrysaorenes: assembling coronoid hydrocarbons via the fold-in synthesis.
;
_journal_issue 82
_journal_name_full 'Chemical communications (Cambridge, England)'
_journal_page_first 15094
_journal_page_last 15097
_journal_paper_doi 10.1039/c5cc06046j
_journal_volume 51
_journal_year 2015
_chemical_formula_moiety 'C76 H64 Br8, 2(C7 H8)'
_chemical_formula_sum 'C90 H80 Br8'
_chemical_formula_weight 1800.82
_chemical_name_systematic
(3,3',3'',3''',6,6',6'',6'''-octabromo-9,9',9'',9''',9''''9''''',9'''''',9'''''''-octaethyl)[2.2.2.2]-(2,7)-fluorenephanetetraene
_chemical_properties_physical Light-sensitive
_space_group_IT_number 60
_symmetry_cell_setting orthorhombic
_symmetry_space_group_name_Hall '-P 2n 2ab'
_symmetry_space_group_name_H-M 'P b c n'
_atom_sites_solution_hydrogens geom
_atom_sites_solution_primary direct
_atom_sites_solution_secondary difmap
_audit_creation_method SHELXL-97
_audit_update_record
;
2015-06-17 deposited with the CCDC.
2015-08-17 downloaded from the CCDC.
;
_cell_angle_alpha 90.00
_cell_angle_beta 90.00
_cell_angle_gamma 90.00
_cell_formula_units_Z 4
_cell_length_a 29.202(5)
_cell_length_b 17.637(1)
_cell_length_c 14.745(8)
_cell_measurement_temperature 79.9(4)
_cell_measurement_theta_max 31
_cell_measurement_theta_min 3
_cell_volume 7594(4)
_computing_cell_refinement 'CrysAlis CCD, Agilent Technologies (2011)'
_computing_data_collection 'CrysAlis CCD, Agilent Technologies (2011)'
_computing_data_reduction 'CrysAlis CCD, Agilent Technologies (2011)'
_computing_structure_refinement 'SHELXL-97 (Sheldrick, 1997)'
_computing_structure_solution 'SHELXS-97 (Sheldrick, 1990)'
_diffrn_ambient_temperature 79.9(4)
_diffrn_measured_fraction_theta_full 0.998
_diffrn_measured_fraction_theta_max 0.917
_diffrn_measurement_device_type 'KUMA KM4 CCD \k-geometry diffractometer'
_diffrn_measurement_method /w
_diffrn_radiation_monochromator graphite
_diffrn_radiation_source 'fine-focus sealed tube'
_diffrn_radiation_type MoK\a
_diffrn_radiation_wavelength 0.71073
_diffrn_reflns_av_R_equivalents 0.0362
_diffrn_reflns_av_sigmaI/netI 0.0464
_diffrn_reflns_limit_h_max 34
_diffrn_reflns_limit_h_min -41
_diffrn_reflns_limit_k_max 25
_diffrn_reflns_limit_k_min -14
_diffrn_reflns_limit_l_max 20
_diffrn_reflns_limit_l_min -19
_diffrn_reflns_number 34296
_diffrn_reflns_theta_full 25.50
_diffrn_reflns_theta_max 30.74
_diffrn_reflns_theta_min 2.79
_exptl_absorpt_coefficient_mu 4.271
_exptl_absorpt_correction_T_max 0.325
_exptl_absorpt_correction_T_min 0.231
_exptl_absorpt_correction_type analytical
_exptl_absorpt_process_details 'CrysAlis RED, Agilent Technologies (2011)'
_exptl_crystal_colour yellow
_exptl_crystal_density_diffrn 1.575
_exptl_crystal_density_method 'not measured'
_exptl_crystal_description needle
_exptl_crystal_F_000 3600
_exptl_crystal_preparation Luminescent
_exptl_crystal_recrystallization_method 'Re-crystallisation from solvent: chloroform, methanol'
_exptl_crystal_size_max 0.53
_exptl_crystal_size_mid 0.44
_exptl_crystal_size_min 0.38
_refine_diff_density_max 2.893
_refine_diff_density_min -0.701
_refine_diff_density_rms 0.135
_refine_ls_extinction_method none
_refine_ls_goodness_of_fit_ref 1.025
_refine_ls_hydrogen_treatment mixed
_refine_ls_matrix_type full
_refine_ls_number_parameters 412
_refine_ls_number_reflns 10861
_refine_ls_number_restraints 0
_refine_ls_restrained_S_all 1.025
_refine_ls_R_factor_all 0.0837
_refine_ls_R_factor_gt 0.0496
_refine_ls_shift/su_max 0.001
_refine_ls_shift/su_mean 0.000
_refine_ls_structure_factor_coef Fsqd
_refine_ls_weighting_details 'calc w=1/[\s^2^(Fo^2^)+(0.0580P)^2^+24.6014P] where P=(Fo^2^+2Fc^2^)/3'
_refine_ls_weighting_scheme calc
_refine_ls_wR_factor_gt 0.1165
_refine_ls_wR_factor_ref 0.1342
_reflns_number_gt 7693
_reflns_number_total 10861
_reflns_threshold_expression >2sigma(I)
_cod_data_source_file c5cc06046j3.cif
_cod_data_source_block 4cfan1
_cod_original_cell_volume 7594(1)
_cod_database_code 7117870

loop_
_symmetry_equiv_pos_as_xyz
'x, y, z'
'-x+1/2, -y+1/2, z+1/2'
'-x, y, -z+1/2'
'x+1/2, -y+1/2, -z'
'-x, -y, -z'
'x-1/2, y-1/2, -z-1/2'
'x, -y, z-1/2'
'-x-1/2, y-1/2, z'

loop_
_atom_site_label
_atom_site_type_symbol
_atom_site_fract_x
_atom_site_fract_y
_atom_site_fract_z
_atom_site_U_iso_or_equiv
_atom_site_adp_type
_atom_site_occupancy
_atom_site_symmetry_multiplicity
_atom_site_calc_flag
_atom_site_refinement_flags
Br1 Br 0.319714(16) 0.14920(2) 0.70202(3) 0.02771(11) Uani 1 1 d .
Br2 Br 0.242531(14) 0.06293(2) 0.16392(3) 0.02290(10) Uani 1 1 d .
Br3 Br 0.294846(14) 0.42795(2) -0.00352(3) 0.02526(10) Uani 1 1 d .
Br4 Br 0.436968(16) 0.51500(2) 0.67900(3) 0.03050(11) Uani 1 1 d .
C1 C 0.35160(14) 0.3202(2) 0.3441(2) 0.0192(7) Uani 1 1 d .
C2 C 0.34712(13) 0.2862(2) 0.4388(3) 0.0180(7) Uani 1 1 d .
C3 C 0.35844(13) 0.3174(2) 0.5212(3) 0.0178(7) Uani 1 1 d .
H3 H 0.3711 0.3657 0.5236 0.021 Uiso 1 1 calc R
C4 C 0.35104(13) 0.2769(2) 0.6016(3) 0.0185(7) Uani 1 1 d .
C5 C 0.33176(13) 0.2048(2) 0.5946(3) 0.0200(8) Uani 1 1 d .
C6 C 0.31989(14) 0.1726(2) 0.5131(3) 0.0207(8) Uani 1 1 d .
H6 H 0.3075 0.1240 0.5106 0.025 Uiso 1 1 calc R
C7 C 0.32685(13) 0.2143(2) 0.4350(3) 0.0183(7) Uani 1 1 d .
C8 C 0.31360(13) 0.1994(2) 0.3410(3) 0.0184(7) Uani 1 1 d .
C9 C 0.28873(14) 0.1397(2) 0.3032(3) 0.0204(8) Uani 1 1 d .
H9 H 0.2801 0.0981 0.3381 0.024 Uiso 1 1 calc R
C10 C 0.27732(13) 0.1442(2) 0.2127(3) 0.0185(7) Uani 1 1 d .
C11 C 0.29009(13) 0.2054(2) 0.1576(2) 0.0171(7) Uani 1 1 d .
C12 C 0.31556(13) 0.2641(2) 0.1980(3) 0.0182(7) Uani 1 1 d .
H12 H 0.3249 0.3054 0.1634 0.022 Uiso 1 1 calc R
C13 C 0.32670(14) 0.2606(2) 0.2881(3) 0.0186(7) Uani 1 1 d .
C14 C 0.27358(13) 0.2129(2) 0.0641(3) 0.0178(7) Uani 1 1 d .
H14 H 0.2461 0.1887 0.0508 0.021 Uiso 1 1 calc R
C15 C 0.29333(13) 0.2503(2) -0.0039(3) 0.0198(7) Uani 1 1 d .
H15 H 0.2757 0.2558 -0.0561 0.024 Uiso 1 1 calc R
C16 C 0.40298(14) 0.3218(2) 0.3145(3) 0.0244(8) Uani 1 1 d .
H16A H 0.4146 0.2703 0.3154 0.029 Uiso 1 1 calc R
H16B H 0.4045 0.3395 0.2522 0.029 Uiso 1 1 calc R
C17 C 0.43473(16) 0.3714(3) 0.3721(3) 0.0319(10) Uani 1 1 d .
H17A H 0.4228 0.4220 0.3748 0.048 Uiso 1 1 calc R
H17B H 0.4647 0.3722 0.3454 0.048 Uiso 1 1 calc R
H17C H 0.4366 0.3509 0.4323 0.048 Uiso 1 1 calc R
C18 C 0.32953(14) 0.3987(2) 0.3350(3) 0.0218(8) Uani 1 1 d .
H18A H 0.3459 0.4341 0.3735 0.026 Uiso 1 1 calc R
H18B H 0.3328 0.4158 0.2728 0.026 Uiso 1 1 calc R
C19 C 0.27873(15) 0.4003(2) 0.3606(3) 0.0254(9) Uani 1 1 d .
H19A H 0.2627 0.3621 0.3270 0.038 Uiso 1 1 calc R
H19B H 0.2662 0.4493 0.3465 0.038 Uiso 1 1 calc R
H19C H 0.2755 0.3907 0.4243 0.038 Uiso 1 1 calc R
C20 C 0.53294(13) 0.2295(2) 0.5360(2) 0.0170(7) Uani 1 1 d .
C21 C 0.57920(13) 0.2683(2) 0.5264(2) 0.0172(7) Uani 1 1 d .
C22 C 0.37817(13) 0.2381(2) -0.0101(2) 0.0183(7) Uani 1 1 d .
H22 H 0.3752 0.1862 -0.0007 0.022 Uiso 1 1 calc R
C23 C 0.33937(13) 0.2842(2) -0.0073(2) 0.0173(7) Uani 1 1 d .
C24 C 0.34584(13) 0.3623(2) -0.0165(2) 0.0192(7) Uani 1 1 d .
C25 C 0.38801(13) 0.3945(2) -0.0331(3) 0.0192(7) Uani 1 1 d .
H25 H 0.3912 0.4467 -0.0388 0.023 Uiso 1 1 calc R
C26 C 0.57455(13) 0.3466(2) 0.5412(2) 0.0170(7) Uani 1 1 d .
C27 C 0.52810(13) 0.3618(2) 0.5725(2) 0.0181(7) Uani 1 1 d .
C28 C 0.50776(14) 0.4285(2) 0.6013(3) 0.0220(8) Uani 1 1 d .
H28 H 0.5225 0.4748 0.5945 0.026 Uiso 1 1 calc R
C29 C 0.46484(14) 0.4241(2) 0.6406(3) 0.0203(8) Uani 1 1 d .
C30 C 0.44149(13) 0.3554(2) 0.6530(2) 0.0172(7) Uani 1 1 d .
C31 C 0.46193(13) 0.2896(2) 0.6170(2) 0.0180(7) Uani 1 1 d .
H31 H 0.4465 0.2435 0.6199 0.022 Uiso 1 1 calc R
C32 C 0.50453(13) 0.2929(2) 0.5776(2) 0.0172(7) Uani 1 1 d .
C33 C 0.39945(14) 0.3514(2) 0.7079(3) 0.0205(8) Uani 1 1 d .
H33 H 0.3994 0.3792 0.7615 0.025 Uiso 1 1 calc R
C34 C 0.36131(14) 0.3124(2) 0.6893(3) 0.0206(8) Uani 1 1 d .
H34 H 0.3397 0.3073 0.7353 0.025 Uiso 1 1 calc R
C35 C 0.53463(14) 0.1570(2) 0.5926(3) 0.0221(8) Uani 1 1 d .
H35A H 0.5038 0.1372 0.5987 0.026 Uiso 1 1 calc R
H35B H 0.5527 0.1194 0.5605 0.026 Uiso 1 1 calc R
C36 C 0.55477(15) 0.1678(2) 0.6864(3) 0.0253(9) Uani 1 1 d .
H36A H 0.5867 0.1798 0.6813 0.038 Uiso 1 1 calc R
H36B H 0.5512 0.1219 0.7208 0.038 Uiso 1 1 calc R
H36C H 0.5391 0.2085 0.7167 0.038 Uiso 1 1 calc R
C37 C 0.51236(14) 0.2140(2) 0.4409(3) 0.0234(8) Uani 1 1 d .
H37A H 0.4811 0.1967 0.4489 0.028 Uiso 1 1 calc R
H37B H 0.5111 0.2616 0.4081 0.028 Uiso 1 1 calc R
C38 C 0.53718(18) 0.1568(3) 0.3824(3) 0.0387(12) Uani 1 1 d .
H38A H 0.5684 0.1726 0.3742 0.058 Uiso 1 1 calc R
H38B H 0.5224 0.1535 0.3244 0.058 Uiso 1 1 calc R
H38C H 0.5366 0.1081 0.4114 0.058 Uiso 1 1 calc R
C39 C 0.35910(18) 0.0198(3) 0.0581(4) 0.0371(11) Uani 1 1 d .
H39 H 0.3474 0.0368 0.1131 0.045 Uiso 1 1 calc R
C40 C 0.39861(18) -0.0220(3) 0.0560(3) 0.0357(11) Uani 1 1 d .
H40 H 0.4137 -0.0337 0.1098 0.043 Uiso 1 1 calc R
C41 C 0.41615(17) -0.0467(3) -0.0257(3) 0.0328(10) Uani 1 1 d .
H41 H 0.4433 -0.0743 -0.0266 0.039 Uiso 1 1 calc R
C42 C 0.39414(17) -0.0312(3) -0.1057(3) 0.0324(10) Uani 1 1 d .
C43 C 0.35413(18) 0.0116(3) -0.1028(3) 0.0353(10) Uani 1 1 d .
H43 H 0.3390 0.0236 -0.1564 0.042 Uiso 1 1 calc R
C44 C 0.33685(18) 0.0363(3) -0.0213(3) 0.0357(10) Uani 1 1 d .
H44 H 0.3099 0.0644 -0.0200 0.043 Uiso 1 1 calc R
C45 C 0.4127(2) -0.0599(4) -0.1937(4) 0.0542(15) Uani 1 1 d .
H45A H 0.4454 -0.0544 -0.1942 0.081 Uiso 1 1 calc R
H45B H 0.3997 -0.0312 -0.2428 0.081 Uiso 1 1 calc R
H45C H 0.4049 -0.1124 -0.2007 0.081 Uiso 1 1 calc R

loop_
_atom_site_aniso_label
_atom_site_aniso_U_11
_atom_site_aniso_U_22
_atom_site_aniso_U_33
_atom_site_aniso_U_23
_atom_site_aniso_U_13
_atom_site_aniso_U_12
Br1 0.0290(2) 0.0335(2) 0.02061(19) 0.00830(16) 0.00145(17) -0.00407(17)
Br2 0.0236(2) 0.01932(17) 0.02580(19) -0.00206(15) -0.00046(16) -0.00569(15)
Br3 0.01883(19) 0.02389(19) 0.0330(2) -0.00154(16) 0.00216(17) 0.00415(15)
Br4 0.0272(2) 0.0240(2) 0.0402(2) -0.00900(18) 0.00258(19) 0.00718(16)
C1 0.0218(19) 0.0188(17) 0.0170(17) 0.0000(14) 0.0033(15) -0.0060(14)
C2 0.0156(18) 0.0192(17) 0.0191(17) 0.0015(14) 0.0037(14) 0.0020(14)
C3 0.0130(17) 0.0196(17) 0.0208(17) 0.0007(14) 0.0002(14) 0.0005(14)
C4 0.0109(17) 0.0245(18) 0.0200(17) 0.0006(15) 0.0001(14) 0.0036(14)
C5 0.0143(18) 0.0241(18) 0.0216(18) 0.0050(15) 0.0027(15) 0.0012(15)
C6 0.0179(18) 0.0199(17) 0.0242(19) 0.0035(15) 0.0001(16) -0.0006(14)
C7 0.0145(18) 0.0192(17) 0.0213(18) 0.0020(14) 0.0011(14) -0.0001(14)
C8 0.0193(19) 0.0170(16) 0.0190(17) 0.0028(14) 0.0037(15) -0.0001(14)
C9 0.0195(19) 0.0188(17) 0.0229(18) 0.0027(15) 0.0040(16) -0.0010(14)
C10 0.0175(18) 0.0148(16) 0.0231(18) -0.0033(14) 0.0020(15) -0.0033(14)
C11 0.0158(17) 0.0190(16) 0.0165(16) -0.0015(14) 0.0027(14) 0.0009(14)
C12 0.0153(18) 0.0213(17) 0.0180(17) 0.0023(14) 0.0056(15) -0.0018(14)
C13 0.0202(19) 0.0163(16) 0.0192(17) -0.0013(14) 0.0045(15) -0.0028(14)
C14 0.0149(18) 0.0175(16) 0.0209(17) -0.0028(14) 0.0004(14) 0.0011(14)
C15 0.0155(18) 0.0245(18) 0.0193(17) -0.0028(14) -0.0025(15) 0.0043(15)
C16 0.021(2) 0.029(2) 0.0232(19) -0.0016(16) 0.0074(16) -0.0091(16)
C17 0.029(2) 0.036(2) 0.030(2) 0.0035(19) 0.0018(19) -0.0042(19)
C18 0.026(2) 0.0196(17) 0.0198(18) 0.0029(15) -0.0027(16) -0.0029(15)
C19 0.027(2) 0.0236(19) 0.026(2) 0.0014(16) -0.0066(17) 0.0019(16)
C20 0.0145(17) 0.0198(16) 0.0165(16) -0.0049(14) 0.0014(14) -0.0011(14)
C21 0.0177(18) 0.0203(17) 0.0135(16) -0.0003(13) -0.0002(14) -0.0005(14)
C22 0.0177(18) 0.0187(17) 0.0184(17) 0.0028(14) -0.0006(15) -0.0020(14)
C23 0.0179(18) 0.0220(17) 0.0122(15) 0.0001(13) 0.0002(14) 0.0010(14)
C24 0.0167(18) 0.0234(18) 0.0175(17) 0.0003(14) 0.0009(14) 0.0045(15)
C25 0.0202(19) 0.0192(17) 0.0182(17) 0.0000(14) -0.0011(15) -0.0001(14)
C26 0.0165(18) 0.0210(17) 0.0136(16) 0.0002(13) 0.0006(14) 0.0026(14)
C27 0.0154(18) 0.0224(17) 0.0166(16) -0.0011(14) -0.0017(14) -0.0009(14)
C28 0.022(2) 0.0208(17) 0.0232(19) -0.0005(15) -0.0019(16) -0.0010(15)
C29 0.023(2) 0.0205(17) 0.0178(17) -0.0071(14) -0.0041(15) 0.0067(15)
C30 0.0139(17) 0.0208(17) 0.0168(17) -0.0033(14) -0.0065(14) 0.0039(14)
C31 0.0173(18) 0.0211(17) 0.0156(16) -0.0011(14) -0.0029(14) -0.0001(14)
C32 0.0168(18) 0.0206(17) 0.0143(16) -0.0015(13) -0.0029(14) 0.0031(14)
C33 0.0190(19) 0.0254(18) 0.0170(17) -0.0038(15) 0.0009(15) 0.0035(15)
C34 0.0193(19) 0.0260(19) 0.0164(17) -0.0006(14) 0.0029(15) 0.0055(15)
C35 0.0161(18) 0.0216(18) 0.029(2) -0.0010(16) 0.0022(16) 0.0013(15)
C36 0.024(2) 0.027(2) 0.025(2) 0.0038(16) -0.0009(17) 0.0017(16)
C37 0.020(2) 0.0275(19) 0.0225(19) -0.0070(16) -0.0024(16) 0.0025(16)
C38 0.032(3) 0.054(3) 0.031(2) -0.018(2) -0.008(2) 0.010(2)

loop_
_atom_type_symbol
_atom_type_description
_atom_type_scat_dispersion_real
_atom_type_scat_dispersion_imag
_atom_type_scat_source
C C 0.0033 0.0016 'International Tables Vol C Tables 4.2.6.8 and 6.1.1.4'
H H 0.0000 0.0000 'International Tables Vol C Tables 4.2.6.8 and 6.1.1.4'
Br Br -0.2901 2.4595 'International Tables Vol C Tables 4.2.6.8 and 6.1.1.4'

loop_
_geom_angle_atom_site_label_1
_geom_angle_atom_site_label_2
_geom_angle_atom_site_label_3
_geom_angle
_geom_angle_site_symmetry_1
_geom_angle_site_symmetry_3
C13 C1 C2 100.6(3) . .
C13 C1 C18 112.1(3) . .
C2 C1 C18 113.5(3) . .
C13 C1 C16 108.6(3) . .
C2 C1 C16 110.2(3) . .
C18 C1 C16 111.3(3) . .
C3 C2 C7 120.0(3) . .
C3 C2 C1 129.2(3) . .
C7 C2 C1 110.8(3) . .
C2 C3 C4 120.5(3) . .
C5 C4 C3 117.7(4) . .
C5 C4 C34 122.4(3) . .
C3 C4 C34 119.8(3) . .
C6 C5 C4 123.0(4) . .
C6 C5 Br1 118.0(3) . .
C4 C5 Br1 119.0(3) . .
C5 C6 C7 118.1(4) . .
C6 C7 C2 120.7(4) . .
C6 C7 C8 131.0(4) . .
C2 C7 C8 108.2(3) . .
C13 C8 C9 120.5(4) . .
C13 C8 C7 108.7(3) . .
C9 C8 C7 130.6(3) . .
C10 C9 C8 118.0(3) . .
C9 C10 C11 122.8(3) . .
C9 C10 Br2 117.0(3) . .
C11 C10 Br2 120.3(3) . .
C10 C11 C12 117.5(3) . .
C10 C11 C14 121.8(3) . .
C12 C11 C14 120.3(3) . .
C13 C12 C11 120.2(3) . .
C12 C13 C8 121.0(4) . .
C12 C13 C1 127.5(3) . .
C8 C13 C1 111.4(3) . .
C15 C14 C11 127.6(4) . .
C14 C15 C23 128.4(4) . .
C17 C16 C1 115.9(3) . .
C19 C18 C1 113.8(3) . .
C21 C20 C32 101.0(3) . .
C21 C20 C35 113.5(3) . .
C32 C20 C35 114.3(3) . .
C21 C20 C37 109.9(3) . .
C32 C20 C37 106.5(3) . .
C35 C20 C37 111.0(3) . .
C22 C21 C26 119.7(4) 3_655 .
C22 C21 C20 130.2(3) 3_655 .
C26 C21 C20 110.0(3) . .
C21 C22 C23 120.9(3) 3_655 .
C22 C23 C24 117.5(4) . .
C22 C23 C15 120.4(3) . .
C24 C23 C15 121.8(3) . .
C25 C24 C23 123.0(4) . .
C25 C24 Br3 117.9(3) . .
C23 C24 Br3 119.1(3) . .
C24 C25 C26 117.9(3) . 3_655
C25 C26 C21 120.6(3) 3_655 .
C25 C26 C27 130.5(3) 3_655 .
C21 C26 C27 108.6(3) . .
C28 C27 C32 120.7(4) . .
C28 C27 C26 130.7(4) . .
C32 C27 C26 108.4(3) . .
C29 C28 C27 118.0(4) . .
C28 C29 C30 123.0(3) . .
C28 C29 Br4 118.0(3) . .
C30 C29 Br4 119.0(3) . .
C29 C30 C31 117.1(3) . .
C29 C30 C33 121.3(3) . .
C31 C30 C33 121.4(3) . .
C32 C31 C30 120.5(4) . .
C31 C32 C27 120.4(3) . .
C31 C32 C20 129.2(3) . .
C27 C32 C20 110.4(3) . .
C34 C33 C30 127.3(4) . .
C33 C34 C4 124.7(4) . .
C36 C35 C20 114.0(3) . .
C38 C37 C20 116.7(3) . .
C40 C39 C44 119.7(5) . .
C39 C40 C41 120.1(5) . .
C42 C41 C40 120.9(5) . .
C41 C42 C43 118.4(5) . .
C41 C42 C45 120.6(5) . .
C43 C42 C45 121.0(5) . .
C44 C43 C42 120.5(5) . .
C39 C44 C43 120.4(5) . .

loop_
_geom_bond_atom_site_label_1
_geom_bond_atom_site_label_2
_geom_bond_distance
_geom_bond_site_symmetry_2
Br1 C5 1.896(4) .
Br2 C10 1.898(4) .
Br3 C24 1.896(4) .
Br4 C29 1.886(4) .
C1 C13 1.522(5) .
C1 C2 1.526(5) .
C1 C18 1.532(5) .
C1 C16 1.563(6) .
C2 C3 1.373(5) .
C2 C7 1.402(5) .
C3 C4 1.401(5) .
C4 C5 1.394(5) .
C4 C34 1.468(5) .
C5 C6 1.374(6) .
C6 C7 1.382(5) .
C7 C8 1.462(5) .
C8 C13 1.385(5) .
C8 C9 1.395(5) .
C9 C10 1.377(5) .
C10 C11 1.402(5) .
C11 C12 1.407(5) .
C11 C14 1.466(5) .
C12 C13 1.370(5) .
C14 C15 1.332(5) .
C15 C23 1.472(5) .
C16 C17 1.532(6) .
C18 C19 1.531(6) .
C20 C21 1.521(5) .
C20 C32 1.521(5) .
C20 C35 1.529(5) .
C20 C37 1.550(5) .
C21 C22 1.376(5) 3_655
C21 C26 1.405(5) .
C22 C21 1.376(5) 3_655
C22 C23 1.395(5) .
C23 C24 1.397(5) .
C24 C25 1.378(5) .
C25 C26 1.386(5) 3_655
C26 C25 1.386(5) 3_655
C26 C27 1.457(5) .
C27 C28 1.384(5) .
C27 C32 1.398(5) .
C28 C29 1.383(6) .
C29 C30 1.402(5) .
C30 C31 1.410(5) .
C30 C33 1.472(5) .
C31 C32 1.374(5) .
C33 C34 1.338(6) .
C35 C36 1.515(6) .
C37 C38 1.512(6) .
C39 C40 1.369(7) .
C39 C44 1.370(7) .
C40 C41 1.380(7) .
C41 C42 1.370(7) .
C42 C43 1.391(7) .
C42 C45 1.495(7) .
C43 C44 1.375(7) .

loop_
_geom_torsion_atom_site_label_1
_geom_torsion_atom_site_label_2
_geom_torsion_atom_site_label_3
_geom_torsion_atom_site_label_4
_geom_torsion
_geom_torsion_site_symmetry_1
_geom_torsion_site_symmetry_4
C13 C1 C2 C3 -172.2(4) . .
C18 C1 C2 C3 -52.3(6) . .
C16 C1 C2 C3 73.3(5) . .
C13 C1 C2 C7 5.4(4) . .
C18 C1 C2 C7 125.3(4) . .
C16 C1 C2 C7 -109.1(4) . .
C7 C2 C3 C4 1.8(6) . .
C1 C2 C3 C4 179.1(4) . .
C2 C3 C4 C5 -0.3(5) . .
C2 C3 C4 C34 -177.1(4) . .
C3 C4 C5 C6 -0.1(6) . .
C34 C4 C5 C6 176.7(4) . .
C3 C4 C5 Br1 -178.4(3) . .
C34 C4 C5 Br1 -1.7(5) . .
C4 C5 C6 C7 -1.0(6) . .
Br1 C5 C6 C7 177.3(3) . .
C5 C6 C7 C2 2.4(6) . .
C5 C6 C7 C8 -172.7(4) . .
C3 C2 C7 C6 -2.9(6) . .
C1 C2 C7 C6 179.3(4) . .
C3 C2 C7 C8 173.3(3) . .
C1 C2 C7 C8 -4.5(4) . .
C6 C7 C8 C13 177.2(4) . .
C2 C7 C8 C13 1.5(4) . .
C6 C7 C8 C9 2.3(7) . .
C2 C7 C8 C9 -173.4(4) . .
C13 C8 C9 C10 -0.8(6) . .
C7 C8 C9 C10 173.6(4) . .
C8 C9 C10 C11 0.8(6) . .
C8 C9 C10 Br2 -178.9(3) . .
C9 C10 C11 C12 -0.1(6) . .
Br2 C10 C11 C12 179.6(3) . .
C9 C10 C11 C14 -173.5(4) . .
Br2 C10 C11 C14 6.1(5) . .
C10 C11 C12 C13 -0.6(6) . .
C14 C11 C12 C13 173.0(4) . .
C11 C12 C13 C8 0.6(6) . .
C11 C12 C13 C1 -176.4(4) . .
C9 C8 C13 C12 0.1(6) . .
C7 C8 C13 C12 -175.3(4) . .
C9 C8 C13 C1 177.6(3) . .
C7 C8 C13 C1 2.1(4) . .
C2 C1 C13 C12 172.8(4) . .
C18 C1 C13 C12 51.8(5) . .
C16 C1 C13 C12 -71.5(5) . .
C2 C1 C13 C8 -4.4(4) . .
C18 C1 C13 C8 -125.4(4) . .
C16 C1 C13 C8 111.3(4) . .
C10 C11 C14 C15 -155.3(4) . .
C12 C11 C14 C15 31.4(6) . .
C11 C14 C15 C23 9.7(7) . .
C13 C1 C16 C17 -172.3(3) . .
C2 C1 C16 C17 -63.0(4) . .
C18 C1 C16 C17 63.8(5) . .
C13 C1 C18 C19 56.5(4) . .
C2 C1 C18 C19 -56.6(4) . .
C16 C1 C18 C19 178.4(3) . .
C32 C20 C21 C22 165.5(4) . 3_655
C35 C20 C21 C22 42.7(5) . 3_655
C37 C20 C21 C22 -82.3(5) . 3_655
C32 C20 C21 C26 -11.7(4) . .
C35 C20 C21 C26 -134.6(3) . .
C37 C20 C21 C26 100.5(3) . .
C21 C22 C23 C24 -3.6(5) 3_655 .
C21 C22 C23 C15 170.5(3) 3_655 .
C14 C15 C23 C22 70.1(5) . .
C14 C15 C23 C24 -116.1(5) . .
C22 C23 C24 C25 3.8(6) . .
C15 C23 C24 C25 -170.2(4) . .
C22 C23 C24 Br3 -175.0(3) . .
C15 C23 C24 Br3 11.0(5) . .
C23 C24 C25 C26 0.2(6) . 3_655
Br3 C24 C25 C26 179.0(3) . 3_655
C22 C21 C26 C25 4.6(5) 3_655 3_655
C20 C21 C26 C25 -177.8(3) . 3_655
C22 C21 C26 C27 -170.1(3) 3_655 .
C20 C21 C26 C27 7.5(4) . .
C25 C26 C27 C28 1.4(7) 3_655 .
C21 C26 C27 C28 175.4(4) . .
C25 C26 C27 C32 -173.4(4) 3_655 .
C21 C26 C27 C32 0.6(4) . .
C32 C27 C28 C29 4.1(6) . .
C26 C27 C28 C29 -170.2(4) . .
C27 C28 C29 C30 0.6(6) . .
C27 C28 C29 Br4 -179.5(3) . .
C28 C29 C30 C31 -5.0(6) . .
Br4 C29 C30 C31 175.2(3) . .
C28 C29 C30 C33 170.1(4) . .
Br4 C29 C30 C33 -9.8(5) . .
C29 C30 C31 C32 4.7(5) . .
C33 C30 C31 C32 -170.3(3) . .
C30 C31 C32 C27 -0.2(5) . .
C30 C31 C32 C20 179.2(3) . .
C28 C27 C32 C31 -4.3(6) . .
C26 C27 C32 C31 171.1(3) . .
C28 C27 C32 C20 176.1(3) . .
C26 C27 C32 C20 -8.4(4) . .
C21 C20 C32 C31 -167.3(4) . .
C35 C20 C32 C31 -45.1(5) . .
C37 C20 C32 C31 77.9(5) . .
C21 C20 C32 C27 12.1(4) . .
C35 C20 C32 C27 134.4(3) . .
C37 C20 C32 C27 -102.7(4) . .
C29 C30 C33 C34 138.4(4) . .
C31 C30 C33 C34 -46.8(6) . .
C30 C33 C34 C4 -12.0(7) . .
C5 C4 C34 C33 138.0(4) . .
C3 C4 C34 C33 -45.3(6) . .
C21 C20 C35 C36 55.2(4) . .
C32 C20 C35 C36 -60.0(4) . .
C37 C20 C35 C36 179.5(3) . .
C21 C20 C37 C38 66.8(5) . .
C32 C20 C37 C38 175.4(4) . .
C35 C20 C37 C38 -59.6(5) . .
C44 C39 C40 C41 0.6(7) . .
C39 C40 C41 C42 -1.1(7) . .
C40 C41 C42 C43 1.4(7) . .
C40 C41 C42 C45 -178.4(5) . .
C41 C42 C43 C44 -1.2(7) . .
C45 C42 C43 C44 178.6(5) . .
C40 C39 C44 C43 -0.4(8) . .
C42 C43 C44 C39 0.7(7) . .
